data_2104860
loop_
_publ_author_name
'P\'erez, O.'
'Malo, S.'
'Hervieu, M.'

_publ_section_title
;
 The modulated structure of the calcium aluminate
 Ca~6~(AlO~2~)~12~&#x00B7;Bi~2~O~3~
;
_journal_coeditor_code SN5097
_journal_issue 6
_journal_name_full 'Acta Crystallographica Section B'
_journal_page_first 585
_journal_page_last 593
_journal_paper_doi 10.1107/S0108768110035792
_journal_volume 66
_journal_year 2010
_chemical_formula_sum 'Al12 Bi2 Ca6 O27'
_chemical_formula_weight 1414.2
_chemical_name_systematic ' ?'
_space_group_ssg_name X-3(00\g)0
_symmetry_cell_setting trigonal
_cell_angle_alpha 90
_cell_angle_beta 90
_cell_angle_gamma 120
_cell_formula_units_Z 3
_cell_length_a 17.3892(16)
_cell_length_b 17.3892(16)
_cell_length_c 6.9860(6)
_cell_measurement_reflns_used 45
_cell_measurement_temperature 293
_cell_measurement_theta_max 20
_cell_measurement_theta_min 5
_cell_modulation_dimension 1
_cell_volume 1829.4(3)
_computing_publication_material 'Jana2006 (Petricek, Dusek & Palatinus, 2006)'
_computing_structure_refinement 'Jana2006 (Petricek, Dusek & Palatinus, 2006)'
_diffrn_ambient_temperature 293
_diffrn_measured_fraction_theta_full 0.98
_diffrn_measured_fraction_theta_max 40
_diffrn_measurement_device 'four-cycle diffractometer'
_diffrn_measurement_device_type 'Nonius CCD'
_diffrn_radiation_monochromator graphite
_diffrn_radiation_source 'X-ray tube'
_diffrn_radiation_type 'Mo K\a'
_diffrn_radiation_wavelength 0.71069
_diffrn_reflns_av_R_equivalents 0.0392
_diffrn_reflns_av_sigmaI/netI 0.0245
_diffrn_reflns_limit_h_max 21
_diffrn_reflns_limit_h_min -31
_diffrn_reflns_limit_index_m_1_max 1
_diffrn_reflns_limit_index_m_1_min -1
_diffrn_reflns_limit_k_max 31
_diffrn_reflns_limit_k_min -23
_diffrn_reflns_limit_l_max 6
_diffrn_reflns_limit_l_min -12
_diffrn_reflns_number 22743
_diffrn_reflns_theta_full 39.41
_diffrn_reflns_theta_max 39.98
_diffrn_reflns_theta_min 5.91
_exptl_absorpt_coefficient_mu 17.213
_exptl_absorpt_correction_T_max 0.2895
_exptl_absorpt_correction_T_min 0.1572
_exptl_absorpt_correction_type gaussian
_exptl_absorpt_process_details 'Jana2006  (Petricek, Dusek & Palatinus, 2000)'
_exptl_crystal_colour colourless
_exptl_crystal_density_diffrn 3.8496
_exptl_crystal_density_method 'not measured'
_exptl_crystal_F_000 1974
_exptl_crystal_size_max 0.160
_exptl_crystal_size_mid 0.100
_exptl_crystal_size_min 0.080
_exptl_crystal_size_rad 0.120
_refine_diff_density_max 5.13
_refine_diff_density_min -5.37
_refine_ls_extinction_coef 0
_refine_ls_extinction_method 'B-C type 1 Gaussian isotropic (Becker & Coppens, 1974)'
_refine_ls_goodness_of_fit_ref 2.82
_refine_ls_number_constraints 0
_refine_ls_number_parameters 134
_refine_ls_number_reflns 7371
_refine_ls_number_restraints 0
_refine_ls_R_factor_all 0.0628
_refine_ls_R_factor_gt 0.0430
_refine_ls_shift/su_max 0.0335
_refine_ls_shift/su_mean 0.0019
_refine_ls_structure_factor_coef F
_refine_ls_weighting_details w=1/\s^2^(F)
_refine_ls_weighting_scheme sigma
_refine_ls_wR_factor_gt 0.0451
_refine_ls_wR_factor_ref 0.0464
_reflns_number_gt 5668
_reflns_number_total 7371
_reflns_threshold_expression I>3\s(I)
_cod_data_source_file sn5097.cif
_cod_data_source_block I
_cod_depositor_comments
;
The following automatic conversions were performed:
'_exptl_absorpt_correction_type' value 'Gaussian' changed to 'gaussian'
according to '../cif_core.dic' dictionary named 'cif_core.dic' version
2.4.1 from 2010-06-29.

Automatic conversion script
Id: cif_fix_enum 1534 2011-01-05 14:08:14Z adriana 
;
_cod_database_code 2104860
_cod_database_fobs_code 2104860

loop_
_space_group_symop_ssg_id
_space_group_symop_ssg_operation_algebraic
1 x1,x2,x3,x4
2 -x2,x1-x2,x3,x4
3 -x1,-x2,-x3,-x4
4 -x1+x2,-x1,x3,x4
5 x2,-x1+x2,-x3,-x4
6 x1-x2,x1,-x3,-x4
7 x1+2/3,x2+1/3,x3+1/3,x4+2/3
8 -x2+2/3,x1-x2+1/3,x3+1/3,x4+2/3
9 -x1+2/3,-x2+1/3,-x3+1/3,-x4+2/3
10 -x1+x2+2/3,-x1+1/3,x3+1/3,x4+2/3
11 x2+2/3,-x1+x2+1/3,-x3+1/3,-x4+2/3
12 x1-x2+2/3,x1+1/3,-x3+1/3,-x4+2/3
13 x1+1/3,x2+2/3,x3+2/3,x4+1/3
14 -x2+1/3,x1-x2+2/3,x3+2/3,x4+1/3
15 -x1+1/3,-x2+2/3,-x3+2/3,-x4+1/3
16 -x1+x2+1/3,-x1+2/3,x3+2/3,x4+1/3
17 x2+1/3,-x1+x2+2/3,-x3+2/3,-x4+1/3
18 x1-x2+1/3,x1+2/3,-x3+2/3,-x4+1/3

loop_
_atom_site_type_symbol
_atom_site_label
_atom_site_fract_x
_atom_site_fract_y
_atom_site_fract_z
_atom_site_U_iso_or_equiv
_atom_site_adp_type
_atom_site_calc_flag
_atom_site_refinement_flags
_atom_site_occupancy
_atom_site_disorder_assembly
_atom_site_disorder_group
Bi Bi1 0.666667 0.333333 0.12054(2) 0.01411(8) Uani d . 1 . .
Ca Ca1 0.10864(3) 0.85819(3) 0.09306(6) 0.00953(12) Uani d . 1 . .
Al Al1 0.20780(4) 0.74193(4) 0.12913(9) 0.00504(17) Uani d . 1 . .
Al Al2 0.04921(4) 0.64322(4) 0.39897(8) 0.00485(18) Uani d . 1 . .
O O1 0.12444(10) 0.73896(10) 0.2747(2) 0.0081(4) Uani d . 1 . .
O O2 0.22609(10) 0.81531(10) -0.0572(2) 0.0094(4) Uani d . 1 . .
O O3 0.18036(11) 0.63511(10) 0.0498(2) 0.0113(5) Uani d . 1 . .
O O4 -0.05848(9) 0.59733(10) 0.30701(19) 0.0070(4) Uani d . 1 . .
O O5 0.0934(2) 0.0917(2) -0.0124(5) 0.0141(8) Uani d . 0.5 . .

loop_
_atom_site_aniso_label
_atom_site_aniso_U_11
_atom_site_aniso_U_22
_atom_site_aniso_U_33
_atom_site_aniso_U_12
_atom_site_aniso_U_13
_atom_site_aniso_U_23
_atom_site_aniso_type_symbol
Bi1 0.01176(10) 0.01176(10) 0.01882(15) 0.00588(5) 0 0 Bi
Ca1 0.00837(15) 0.00917(16) 0.00992(13) 0.00353(13) -0.00114(11) -0.00239(11) Ca
Al1 0.0046(2) 0.0038(2) 0.0064(2) 0.00180(17) 0.00066(16) 0.00049(16) Al
Al2 0.0049(2) 0.0053(2) 0.0046(2) 0.00266(19) -0.00011(16) -0.00034(16) Al
O1 0.0071(5) 0.0055(5) 0.0109(5) 0.0026(4) 0.0033(4) 0.0015(4) O
O2 0.0103(6) 0.0056(5) 0.0076(5) 0.0005(5) -0.0014(4) 0.0021(4) O
O3 0.0146(6) 0.0056(5) 0.0124(6) 0.0042(5) 0.0054(5) 0.0011(4) O
O4 0.0058(5) 0.0088(6) 0.0056(4) 0.0031(5) -0.0009(4) 0.0009(4) O
O5 0.0119(10) 0.0129(10) 0.0103(8) 0.0007(9) 0.0004(7) -0.0013(7) O

loop_
_atom_site_displace_Fourier_atom_site_label
_atom_site_displace_Fourier_axis
_atom_site_displace_Fourier_wave_vector_seq_id
_atom_site_displace_Fourier_param_cos
_atom_site_displace_Fourier_param_sin
Bi1 x 1 0 0
Bi1 y 1 0 0
Bi1 z 1 -0.01137(6) 0.00790(7)
Ca1 x 1 0.00343(5) -0.00540(5)
Ca1 y 1 0.00380(5) -0.00561(5)
Ca1 z 1 0.00020(8) 0.00311(8)
Al1 x 1 0.00058(7) -0.00317(7)
Al1 y 1 0.00207(7) -0.00282(7)
Al1 z 1 -0.00606(12) -0.00254(12)
Al2 x 1 0.00541(7) -0.00040(7)
Al2 y 1 0.00400(7) -0.00447(7)
Al2 z 1 0.00090(11) 0.00125(12)
O1 x 1 0.00469(16) -0.00237(17)
O1 y 1 0.00470(16) -0.00345(16)
O1 z 1 0.0030(3) 0.0017(3)
O2 x 1 -0.00007(17) -0.00433(17)
O2 y 1 0.00496(16) -0.00120(16)
O2 z 1 0.0003(3) 0.0027(3)
O3 x 1 -0.00392(19) -0.00295(19)
O3 y 1 0.00116(17) -0.00243(17)
O3 z 1 -0.0101(3) -0.0058(3)
O4 x 1 0.00616(16) -0.00061(16)
O4 y 1 0.00372(16) -0.00553(16)
O4 z 1 -0.0021(3) 0.0012(3)
O5 x 1 0.0006(16) 0.0011(5)
O5 y 1 0.0012(17) -0.0013(5)
O5 z 1 0.002(3) -0.0002(8)

loop_
_atom_site_displace_special_func_atom_site_label
_atom_site_displace_special_func_sawtooth_ax
_atom_site_displace_special_func_sawtooth_ay
_atom_site_displace_special_func_sawtooth_az
_atom_site_displace_special_func_sawtooth_c
_atom_site_displace_special_func_sawtooth_w
? ? ? ? ? ?

loop_
_atom_site_Fourier_wave_vector_seq_id
_atom_site_Fourier_wave_vector_x
_atom_site_Fourier_wave_vector_z
1 0.00000 0.04500
2 0.00000 0.09000

loop_
_atom_site_occ_Fourier_atom_site_label
_atom_site_occ_Fourier_wave_vector_seq_id
_atom_site_occ_Fourier_param_cos
_atom_site_occ_Fourier_param_sin
? ? ? ?

loop_
_atom_site_occ_special_func_atom_site_label
_atom_site_occ_special_func_crenel_c
_atom_site_occ_special_func_crenel_w
O5 0.25 0.5

loop_
_atom_site_U_Fourier_atom_site_label
_atom_site_U_Fourier_tens_elem
_atom_site_U_Fourier_wave_vector_seq_id
_atom_site_U_Fourier_param_cos
_atom_site_U_Fourier_param_sin
Bi1 U11 1 -0.00014(6) 0.00000(6)
Bi1 U22 1 -0.00014(6) 0.00000(6)
Bi1 U33 1 0.00023(8) 0.00204(9)
Bi1 U12 1 -0.00007(3) 0.00000(3)
Bi1 U13 1 0 0
Bi1 U23 1 0 0
Bi1 U11 2 -0.0024(5) 0.0086(4)
Bi1 U22 2 -0.0024(5) 0.0086(4)
Bi1 U33 2 -0.0054(3) 0.0119(3)
Bi1 U12 2 -0.0012(2) 0.00432(19)
Bi1 U13 2 0 0
Bi1 U23 2 0 0

loop_
_atom_type_symbol
_atom_type_scat_dispersion_real
_atom_type_scat_dispersion_imag
_atom_type_scat_source
Bi -4.108 10.257 'International Tables Vol C tables 4.2.6.8 and 6.1.1.1'
Al 0.064 0.051 'International Tables Vol C tables 4.2.6.8 and 6.1.1.1'
Ca 0.226 0.306 'International Tables Vol C tables 4.2.6.8 and 6.1.1.1'
O 0.011 0.006 'International Tables Vol C tables 4.2.6.8 and 6.1.1.1'

loop_
_cell_wave_vector_seq_id
_cell_wave_vector_x
_cell_wave_vector_y
_cell_wave_vector_z
1 0.00000 0.00000 0.04500

loop_
_geom_angle_atom_site_label_1
_geom_angle_atom_site_label_2
_geom_angle_atom_site_label_3
_geom_angle_site_symmetry_1
_geom_angle_site_symmetry_2
_geom_angle_site_symmetry_3
_geom_angle_publ_flag
_geom_angle_max
_geom_angle_min
_geom_angle_av
Bi1 Bi1 O3 15_655 . 3_665 yes 120.19(7) 111.94(6) 116.03(6)
Bi1 Bi1 O3 15_655 . 5_555 yes 120.19(8) 111.94(7) 116.03(7)
Bi1 Bi1 O3 15_655 . 6_655 yes 120.19(6) 111.94(6) 116.03(6)
Bi1 Bi1 O5 15_655 . 7_555 yes 49.08(17) 47.05(17) 47.76(17)
Bi1 Bi1 O5 15_655 . 8_555 yes 49.1(2) 47.0(2) 47.8(2)
Bi1 Bi1 O5 15_655 . 9_555 yes 47.22(17) 46.14(16) 46.80(17)
Bi1 Bi1 O5 15_655 . 10_555 yes 49.1(2) 47.0(2) 47.8(2)
Bi1 Bi1 O5 15_655 . 11_555 yes 47.2(2) 46.1(2) 46.8(2)
Bi1 Bi1 O5 15_655 . 12_555 yes 47.2(2) 46.1(2) 46.8(2)
O3 Bi1 O3 3_665 . 5_555 yes 106.89(10) 96.94(10) 102.07(10)
O3 Bi1 O3 3_665 . 6_655 yes 106.89(12) 96.94(11) 102.07(12)
O3 Bi1 O5 3_665 . 7_555 yes 80.8(2) 78.4(2) 79.2(2)
O3 Bi1 O5 3_665 . 8_555 yes 162.19(19) 156.67(19) 158.66(19)
O3 Bi1 O5 3_665 . 9_555 yes 140.4(3) 137.4(3) 139.4(3)
O3 Bi1 O5 3_665 . 10_555 yes 94.4(3) 92.7(3) 93.3(3)
O3 Bi1 O5 3_665 . 11_555 yes 73.9(2) 70.7(2) 72.8(2)
O3 Bi1 O5 3_665 . 12_555 yes 122.1(3) 120.2(3) 121.5(3)
O3 Bi1 O3 5_555 . 6_655 yes 106.89(12) 96.94(12) 102.07(12)
O3 Bi1 O5 5_555 . 7_555 yes 94.4(3) 92.7(3) 93.3(3)
O3 Bi1 O5 5_555 . 8_555 yes 80.8(3) 78.4(3) 79.2(3)
O3 Bi1 O5 5_555 . 9_555 yes 122.1(3) 120.2(3) 121.5(3)
O3 Bi1 O5 5_555 . 10_555 yes 162.2(3) 156.7(3) 158.7(3)
O3 Bi1 O5 5_555 . 11_555 yes 140.4(3) 137.4(3) 139.4(3)
O3 Bi1 O5 5_555 . 12_555 yes 73.9(3) 70.7(3) 72.8(3)
O3 Bi1 O5 6_655 . 7_555 yes 162.2(2) 156.7(2) 158.7(2)
O3 Bi1 O5 6_655 . 8_555 yes 94.4(2) 92.7(2) 93.3(2)
O3 Bi1 O5 6_655 . 9_555 yes 73.88(18) 70.75(18) 72.78(18)
O3 Bi1 O5 6_655 . 10_555 yes 80.8(2) 78.4(2) 79.2(2)
O3 Bi1 O5 6_655 . 11_555 yes 122.1(3) 120.2(3) 121.5(3)
O3 Bi1 O5 6_655 . 12_555 yes 140.4(3) 137.4(3) 139.4(3)
O5 Bi1 O5 7_555 . 8_555 yes 81.8(8) 78.7(3) 79.8(5)
O5 Bi1 O5 7_555 . 10_555 yes 81.8(8) 78.7(3) 79.8(5)
O5 Bi1 O5 8_555 . 10_555 yes 81.8(11) 78.7(4) 79.8(7)
O5 Bi1 O5 9_555 . 11_555 yes 78.9(3) 77.3(7) 78.3(5)
O5 Bi1 O5 9_555 . 12_555 yes 78.9(3) 77.3(7) 78.3(5)
O5 Bi1 O5 11_555 . 12_555 yes 78.9(4) 77.3(10) 78.3(7)
Al2 Ca1 O1 8_564 . . yes 94.23(7) 93.92(7) 94.08(7)
Al2 Ca1 O1 8_564 . 15_565 yes 161.49(11) 158.87(11) 160.27(11)
Al2 Ca1 O2 8_564 . . yes 73.14(6) 69.38(7) 71.25(6)
Al2 Ca1 O2 8_564 . 15_564 yes 34.32(6) 34.02(6) 34.19(6)
Al2 Ca1 O3 8_564 . 8_565 yes 133.37(7) 123.81(7) 128.63(7)
Al2 Ca1 O4 8_564 . 16_454 yes 34.11(7) 33.98(7) 34.05(7)
Al2 Ca1 O4 8_564 . 11_455 yes 114.51(7) 110.46(7) 112.48(7)
Al2 Ca1 O5 8_564 . 4_565 yes 80.53(16) 78.18(16) 79.78(16)
Al2 Ca1 O5 8_564 . 5_565 yes 101.91(15) 100.54(15) 100.97(15)
O1 Ca1 O1 . . 15_565 yes 70.61(10) 69.59(10) 70.10(10)
O1 Ca1 O2 . . . yes 65.09(10) 63.84(9) 64.46(10)
O1 Ca1 O2 . . 15_564 yes 118.48(11) 116.22(11) 117.38(11)
O1 Ca1 O3 . . 8_565 yes 92.02(13) 87.29(14) 89.69(13)
O1 Ca1 O4 . . 16_454 yes 77.65(11) 76.84(12) 77.24(11)
O1 Ca1 O4 . . 11_455 yes 109.77(12) 107.23(13) 108.52(12)
O1 Ca1 O5 . . 4_565 yes 147.40(18) 143.95(18) 146.17(18)
O1 Ca1 O5 . . 5_565 yes 163.04(16) 161.74(17) 162.17(17)
O1 Ca1 O2 15_565 . . yes 91.87(10) 90 90.94(10)
O1 Ca1 O2 15_565 . 15_564 yes 148.19(9) 140.62(9) 144.39(9)
O1 Ca1 O3 15_565 . 8_565 yes 66.02(10) 63.60(10) 64.80(10)
O1 Ca1 O4 15_565 . 16_454 yes 144.44(10) 141.22(9) 142.87(10)
O1 Ca1 O4 15_565 . 11_455 yes 64.88(8) 63.94(8) 64.41(8)
O1 Ca1 O5 15_565 . 4_565 yes 121.41(19) 120.03(18) 120.49(19)
O1 Ca1 O5 15_565 . 5_565 yes 97.42(17) 95.64(17) 96.79(17)
O2 Ca1 O2 . . 15_564 yes 68.64(11) 63.16(11) 65.89(11)
O2 Ca1 O3 . . 8_565 yes 150.66(12) 149.04(13) 149.87(12)
O2 Ca1 O4 . . 16_454 yes 92.48(13) 88.51(13) 90.47(13)
O2 Ca1 O4 . . 11_455 yes 65.21(12) 63.64(12) 64.45(12)
O2 Ca1 O5 . . 4_565 yes 141.20(17) 138.98(18) 139.63(18)
O2 Ca1 O5 . . 5_565 yes 130.95(17) 127.41(18) 129.69(17)
O2 Ca1 O3 15_564 . 8_565 yes 146.40(14) 140.56(13) 143.64(13)
O2 Ca1 O4 15_564 . 16_454 yes 67.99(8) 66.93(8) 67.50(8)
O2 Ca1 O4 15_564 . 11_455 yes 83.83(8) 78.02(8) 80.87(8)
O2 Ca1 O5 15_564 . 4_565 yes 76.33(19) 74.78(19) 75.78(19)
O2 Ca1 O5 15_564 . 5_565 yes 79.95(17) 79.43(17) 79.62(17)
O3 Ca1 O4 8_565 . 16_454 yes 104.17(12) 93.12(12) 98.67(12)
O3 Ca1 O4 8_565 . 11_455 yes 118.53(11) 110.66(11) 114.57(11)
O3 Ca1 O5 8_565 . 4_565 yes 70.17(19) 69.19(19) 69.89(19)
O3 Ca1 O5 8_565 . 5_565 yes 75.5(2) 74.82(19) 75.3(2)
O4 Ca1 O4 16_454 . 11_455 yes 147.92(11) 144.06(11) 145.99(11)
O4 Ca1 O5 16_454 . 4_565 yes 81.2(2) 77.0(2) 79.8(2)
O4 Ca1 O5 16_454 . 5_565 yes 112.65(19) 108.89(19) 110.17(19)
O4 Ca1 O5 11_455 . 4_565 yes 106.8(2) 102.2(2) 103.9(2)
O4 Ca1 O5 11_455 . 5_565 yes 76.7(2) 72.1(2) 75.0(2)
O5 Ca1 O5 4_565 . 5_565 yes 36.4(5) 36.4(5) 36.4(5)
Al1 Al1 Al1 11_455 . 12_555 yes 118.60(7) 115.79(7) 117.18(7)
Al1 Al1 Al2 11_455 . . yes 133.90(4) 130.52(5) 132.22(4)
Al1 Al1 Al2 11_455 . 11_455 yes 59.40(5) 58.78(4) 59.08(5)
Al1 Al1 O1 11_455 . . yes 125.33(10) 120.92(10) 123.13(10)
Al1 Al1 O2 11_455 . . yes 83.81(10) 82.60(10) 83.21(10)
Al1 Al1 O3 11_455 . . yes 115.67(15) 112.98(14) 114.33(15)
Al1 Al1 O3 11_455 . 11_455 yes 29.17(9) 28.40(10) 28.74(10)
Al1 Al1 Al2 12_555 . . yes 60.85(5) 60.44(5) 60.64(5)
Al1 Al1 Al2 12_555 . 11_455 yes 161.34(6) 159.48(6) 160.43(6)
Al1 Al1 O1 12_555 . . yes 90.31(11) 88.67(11) 89.51(11)
Al1 Al1 O2 12_555 . . yes 143.28(10) 138.02(11) 140.67(10)
Al1 Al1 O3 12_555 . . yes 29.62(9) 28.70(9) 29.11(9)
Al1 Al1 O3 12_555 . 11_455 yes 103.48(17) 97.28(17) 100.37(17)
Al2 Al1 Al2 . . 11_455 yes 137.77(7) 137.31(7) 137.51(7)
Al2 Al1 O1 . . . yes 29.72(11) 28.20(11) 28.97(11)
Al2 Al1 O2 . . . yes 131.03(15) 130.83(14) 130.95(14)
Al2 Al1 O3 . . . yes 85.62(11) 84.12(11) 84.83(11)
Al2 Al1 O3 . . 11_455 yes 105.15(10) 103.25(10) 104.22(10)
Al2 Al1 O1 11_455 . . yes 109.50(13) 107.68(13) 108.60(13)
Al2 Al1 O2 11_455 . . yes 28.03(8) 26.42(8) 27.24(8)
Al2 Al1 O3 11_455 . . yes 133.08(11) 130.88(11) 132.00(11)
Al2 Al1 O3 11_455 . 11_455 yes 84.08(14) 82.10(14) 83.05(14)
O1 Al1 O2 . . . yes 108.36(19) 106.61(19) 107.51(19)
O1 Al1 O3 . . . yes 111.82(15) 111.44(15) 111.64(15)
O1 Al1 O3 . . 11_455 yes 103.53(15) 102.05(16) 102.77(16)
O2 Al1 O3 . . . yes 114.65(14) 111.50(15) 113.12(15)
O2 Al1 O3 . . 11_455 yes 110.22(16) 108.81(16) 109.53(16)
O3 Al1 O3 . . 11_455 yes 112.7(2) 110.7(2) 111.7(2)
Ca1 Al2 Al1 16_455 . . yes 118.19(6) 113.05(6) 115.65(6)
Ca1 Al2 Al1 16_455 . 12_555 yes 80.56(5) 79.98(5) 80.26(5)
Ca1 Al2 Al2 16_455 . 8_565 yes 77.02(5) 74.72(5) 75.87(5)
Ca1 Al2 Al2 16_455 . 16_454 yes 148.87(4) 144.13(4) 146.46(4)
Ca1 Al2 O1 16_455 . . yes 130.70(12) 126.45(12) 128.59(12)
Ca1 Al2 O2 16_455 . 12_555 yes 57.35(9) 54.18(9) 55.74(9)
Ca1 Al2 O4 16_455 . . yes 120.77(10) 118.08(10) 119.42(10)
Ca1 Al2 O4 16_455 . 8_565 yes 49.03(16) 47.91(16) 48.47(16)
Al1 Al2 Al1 . . 12_555 yes 60.68(4) 59.88(4) 60.29(4)
Al1 Al2 Al2 . . 8_565 yes 121.43(5) 119.20(5) 120.31(5)
Al1 Al2 Al2 . . 16_454 yes 90.74(4) 86.60(4) 88.66(4)
Al1 Al2 O1 . . . yes 29.76(13) 28.28(13) 29.01(13)
Al1 Al2 O2 . . 12_555 yes 84.95(12) 83.24(12) 84.12(12)
Al1 Al2 O4 . . . yes 121.66(9) 116.77(9) 119.20(9)
Al1 Al2 O4 . . 8_565 yes 116.53(10) 114.22(10) 115.37(10)
Al1 Al2 Al2 12_555 . 8_565 yes 154.12(6) 151.96(6) 153.03(6)
Al1 Al2 Al2 12_555 . 16_454 yes 95.80(5) 92.26(5) 94.01(5)
Al1 Al2 O1 12_555 . . yes 90.38(14) 88.01(14) 89.21(14)
Al1 Al2 O2 12_555 . 12_555 yes 27.75(9) 26.11(9) 26.94(9)
Al1 Al2 O4 12_555 . . yes 108.16(13) 103.95(13) 106.04(13)
Al1 Al2 O4 12_555 . 8_565 yes 122.93(17) 122.53(17) 122.73(17)
Al2 Al2 Al2 8_565 . 16_454 yes 113.52(7) 112.09(7) 112.81(7)
Al2 Al2 O1 8_565 . . yes 97.41(12) 94.42(12) 95.91(12)
Al2 Al2 O2 8_565 . 12_555 yes 132.66(10) 130.50(10) 131.57(10)
Al2 Al2 O4 8_565 . . yes 97.70(12) 95.43(12) 96.57(12)
Al2 Al2 O4 8_565 . 8_565 yes 31.34(16) 29.41(16) 30.39(16)
Al2 Al2 O1 16_454 . . yes 84.87(11) 83.00(11) 83.94(11)
Al2 Al2 O2 16_454 . 12_555 yes 108.55(11) 108.34(11) 108.46(11)
Al2 Al2 O4 16_454 . . yes 31.64(8) 29.69(8) 30.65(8)
Al2 Al2 O4 16_454 . 8_565 yes 143.82(17) 140.73(17) 142.30(17)
O1 Al2 O2 . . 12_555 yes 113.86(18) 111.64(18) 112.76(18)
O1 Al2 O4 . . . yes 112.73(15) 111.04(16) 111.87(15)
O1 Al2 O4 . . 8_565 yes 103.31(14) 102.73(15) 103.00(14)
O2 Al2 O4 12_555 . . yes 107.62(17) 105.95(17) 106.78(17)
O2 Al2 O4 12_555 . 8_565 yes 104.41(19) 101.27(19) 102.82(19)
O4 Al2 O4 . . 8_565 yes 121.11(16) 117.72(16) 119.44(16)
Ca1 O1 Ca1 . . 15_565 yes 110.22(11) 109.58(11) 109.89(11)
Ca1 O1 Al1 . . . yes 97.36(12) 95.26(12) 96.33(12)
Ca1 O1 Al2 . . . yes 133.75(19) 132.67(19) 133.22(19)
Ca1 O1 O1 . . 15_565 yes 55.87(9) 55.25(9) 55.56(9)
Ca1 O1 O2 . . . yes 62.01(10) 58.73(10) 60.37(10)
Ca1 O1 O2 . . 12_555 yes 157.01(13) 156.16(13) 156.58(13)
Ca1 O1 O3 . . . yes 118.04(11) 114.08(11) 116.08(11)
Ca1 O1 O3 . . 11_455 yes 109.88(13) 106.90(13) 108.43(13)
Ca1 O1 O4 . . . yes 102.19(14) 102.06(14) 102.13(14)
Ca1 O1 O4 . . 8_565 yes 129.74(18) 126.52(18) 128.15(18)
Ca1 O1 O4 . . 16_454 yes 48.63(8) 48.29(8) 48.44(8)
Ca1 O1 Al1 15_565 . . yes 97.95(13) 93.54(13) 95.76(13)
Ca1 O1 Al2 15_565 . . yes 94.50(12) 91.54(11) 93.03(11)
Ca1 O1 O1 15_565 . 15_565 yes 54.56(8) 54.12(8) 54.34(8)
Ca1 O1 O2 15_565 . . yes 109.67(10) 108.30(10) 108.99(10)
Ca1 O1 O2 15_565 . 12_555 yes 93.09(12) 91.34(11) 92.23(11)
Ca1 O1 O3 15_565 . . yes 114.68(15) 108.57(15) 111.65(15)
Ca1 O1 O3 15_565 . 11_455 yes 58.82(9) 54.85(9) 56.82(9)
Ca1 O1 O4 15_565 . . yes 123.81(10) 120.05(10) 121.94(10)
Ca1 O1 O4 15_565 . 8_565 yes 58.19(8) 56.06(8) 57.12(8)
Ca1 O1 O4 15_565 . 16_454 yes 154.56(17) 152.41(17) 153.52(17)
Al1 O1 Al2 . . . yes 123.5(2) 120.5(2) 122.0(2)
Al1 O1 O1 . . 15_565 yes 102.21(12) 98.89(12) 100.56(12)
Al1 O1 O2 . . . yes 36.55(11) 35.66(11) 36.09(11)
Al1 O1 O2 . . 12_555 yes 89.59(18) 87.87(17) 88.70(17)
Al1 O1 O3 . . . yes 34.41(9) 34.20(9) 34.29(9)
Al1 O1 O3 . . 11_455 yes 39.33(10) 38.64(10) 38.99(10)
Al1 O1 O4 . . . yes 130.97(16) 124.31(15) 127.62(15)
Al1 O1 O4 . . 8_565 yes 132.9(2) 131.8(2) 132.3(2)
Al1 O1 O4 . . 16_454 yes 105.29(13) 97.14(13) 101.19(13)
Al2 O1 O1 . . 15_565 yes 131.35(15) 127.92(15) 129.65(15)
Al2 O1 O2 . . . yes 149.16(18) 147.79(17) 148.49(17)
Al2 O1 O2 . . 12_555 yes 34.23(13) 33.18(13) 33.70(13)
Al2 O1 O3 . . . yes 91.61(15) 88.45(15) 90.01(15)
Al2 O1 O3 . . 11_455 yes 119.7(2) 116.4(2) 118.1(2)
Al2 O1 O4 . . . yes 34.45(9) 33.67(9) 34.07(9)
Al2 O1 O4 . . 8_565 yes 38.87(9) 38.51(9) 38.70(9)
Al2 O1 O4 . . 16_454 yes 96.00(12) 93.81(13) 94.92(13)
O1 O1 O2 15_565 . . yes 83.38(10) 80.32(10) 81.85(10)
O1 O1 O2 15_565 . 12_555 yes 146.61(13) 144.92(12) 145.78(12)
O1 O1 O3 15_565 . . yes 136.50(12) 132.84(13) 134.69(13)
O1 O1 O3 15_565 . 11_455 yes 81.18(14) 74.91(14) 78.07(14)
O1 O1 O4 15_565 . . yes 131.49(17) 128.89(16) 130.20(17)
O1 O1 O4 15_565 . 8_565 yes 94.93(13) 91.65(13) 93.29(13)
O1 O1 O4 15_565 . 16_454 yes 102.43(14) 102.01(14) 102.22(14)
O2 O1 O2 . . 12_555 yes 121.05(16) 119.90(16) 120.47(16)
O2 O1 O3 . . . yes 62.17(11) 60.51(11) 61.36(11)
O2 O1 O3 . . 11_455 yes 62.68(12) 61.47(11) 62.07(11)
O2 O1 O4 . . . yes 130.70(11) 127.21(11) 128.94(11)
O2 O1 O4 . . 8_565 yes 165.25(16) 163.72(16) 164.49(16)
O2 O1 O4 . . 16_454 yes 78.00(11) 72.93(11) 75.44(11)
O2 O1 O3 12_555 . . yes 59.48(12) 58.86(11) 59.13(12)
O2 O1 O3 12_555 . 11_455 yes 92.32(18) 87.27(18) 89.78(18)
O2 O1 O4 12_555 . . yes 58.36(13) 57.39(13) 57.86(13)
O2 O1 O4 12_555 . 8_565 yes 58.81(13) 57.19(13) 57.99(13)
O2 O1 O4 12_555 . 16_454 yes 108.68(12) 107.67(11) 108.15(12)
O3 O1 O3 . . 11_455 yes 62.65(14) 61.83(13) 62.24(13)
O3 O1 O4 . . . yes 97.86(12) 91.31(12) 94.56(12)
O3 O1 O4 . . 8_565 yes 115.13(17) 114.64(17) 114.89(17)
O3 O1 O4 . . 16_454 yes 98.05(12) 89.09(12) 93.53(12)
O3 O1 O4 11_455 . . yes 150.15(19) 144.49(19) 147.38(19)
O3 O1 O4 11_455 . 8_565 yes 102.77(14) 102.30(13) 102.57(14)
O3 O1 O4 11_455 . 16_454 yes 139.73(12) 134.25(13) 137.02(13)
O4 O1 O4 . . 8_565 yes 65.81(9) 64.04(9) 64.93(9)
O4 O1 O4 . . 16_454 yes 61.89(10) 60.07(9) 60.98(9)
O4 O1 O4 8_565 . 16_454 yes 122.10(14) 117.93(14) 120.04(14)
Ca1 O2 Ca1 . . 15_564 yes 117.12(14) 111.08(13) 114.12(14)
Ca1 O2 Al1 . . . yes 93.00(13) 89.88(13) 91.47(13)
Ca1 O2 Al2 . . 11_455 yes 93.09(16) 90.29(16) 91.69(16)
Ca1 O2 O1 . . . yes 56.21(10) 54.12(10) 55.18(10)
Ca1 O2 O1 . . 11_455 yes 110.27(13) 108.37(13) 109.33(13)
Ca1 O2 O2 . . 15_564 yes 57.86(11) 52.14(9) 54.96(10)
Ca1 O2 O3 . . . yes 111.26(11) 110.60(11) 110.95(11)
Ca1 O2 O3 . . 11_455 yes 103.85(12) 98.52(12) 101.24(12)
Ca1 O2 O4 . . 11_455 yes 56.54(10) 53.82(10) 55.17(10)
Ca1 O2 O4 . . 6_665 yes 113.96(16) 112.06(16) 113.00(16)
Ca1 O2 O5 . . 18_554 yes 167.2(2) 165.3(2) 166.7(2)
Ca1 O2 Al1 15_564 . . yes 138.73(17) 133.19(17) 136.01(17)
Ca1 O2 Al2 15_564 . 11_455 yes 91.80(11) 88.34(10) 90.04(10)
Ca1 O2 O1 15_564 . . yes 147.30(11) 141.03(12) 144.27(11)
Ca1 O2 O1 15_564 . 11_455 yes 109.33(10) 105.00(10) 107.14(10)
Ca1 O2 O2 15_564 . 15_564 yes 60.27(9) 58.16(9) 59.17(9)
Ca1 O2 O3 15_564 . . yes 104.44(12) 100.47(12) 102.42(12)
Ca1 O2 O3 15_564 . 11_455 yes 150.37(19) 138.93(18) 144.57(18)
Ca1 O2 O4 15_564 . 11_455 yes 105.20(12) 103.59(11) 104.36(12)
Ca1 O2 O4 15_564 . 6_665 yes 53.72(7) 51.09(7) 52.37(7)
Ca1 O2 O5 15_564 . 18_554 yes 52.40(19) 50.97(18) 51.39(18)
Al1 O2 Al2 . . 11_455 yes 127.47(16) 124.22(16) 125.82(16)
Al1 O2 O1 . . . yes 36.85(11) 35.96(11) 36.41(11)
Al1 O2 O1 . . 11_455 yes 96.65(14) 95.18(14) 95.90(14)
Al1 O2 O2 . . 15_564 yes 134.22(15) 129.63(16) 132.00(16)
Al1 O2 O3 . . . yes 34.47(10) 32.94(9) 33.69(9)
Al1 O2 O3 . . 11_455 yes 36.20(9) 35.28(9) 35.73(9)
Al1 O2 O4 . . 11_455 yes 122.87(14) 116.10(14) 119.50(14)
Al1 O2 O4 . . 6_665 yes 149.7(2) 146.7(2) 148.2(2)
Al1 O2 O5 . . 18_554 yes 98.2(2) 93.8(2) 95.3(2)
Al2 O2 O1 11_455 . . yes 122.90(14) 120.91(14) 121.86(14)
Al2 O2 O1 11_455 . 11_455 yes 34.13(12) 32.96(12) 33.55(12)
Al2 O2 O2 11_455 . 15_564 yes 93.33(16) 89.92(16) 91.63(16)
Al2 O2 O3 11_455 . . yes 146.9(2) 145.1(2) 146.0(2)
Al2 O2 O3 11_455 . 11_455 yes 92.55(14) 89.31(13) 90.92(13)
Al2 O2 O4 11_455 . 11_455 yes 36.91(12) 36.13(11) 36.53(11)
Al2 O2 O4 11_455 . 6_665 yes 39.52(8) 37.87(8) 38.68(8)
Al2 O2 O5 11_455 . 18_554 yes 91.59(18) 91.31(19) 91.49(18)
O1 O2 O1 . . 11_455 yes 109.91(11) 106.81(11) 108.37(11)
O1 O2 O2 . . 15_564 yes 104.82(15) 97.27(14) 101.04(14)
O1 O2 O3 . . . yes 61.09(11) 60.67(11) 60.86(11)
O1 O2 O3 . . 11_455 yes 58.62(10) 57.52(11) 58.04(10)
O1 O2 O4 . . 11_455 yes 97.08(13) 93.33(13) 95.20(13)
O1 O2 O4 . . 6_665 yes 160.69(15) 159.79(14) 160.17(15)
O1 O2 O5 . . 18_554 yes 133.1(2) 129.8(2) 130.9(2)
O1 O2 O2 11_455 . 15_564 yes 126.72(15) 123.58(15) 125.15(15)
O1 O2 O3 11_455 . . yes 113.26(17) 112.22(17) 112.73(17)
O1 O2 O3 11_455 . 11_455 yes 60.59(11) 59.83(11) 60.21(11)
O1 O2 O4 11_455 . 11_455 yes 61.28(13) 60.15(13) 60.71(13)
O1 O2 O4 11_455 . 6_665 yes 57.95(10) 57.88(10) 57.92(10)
O1 O2 O5 11_455 . 18_554 yes 80.77(19) 79.82(19) 80.06(19)
O2 O2 O3 15_564 . . yes 123.66(12) 120.23(12) 121.91(12)
O2 O2 O3 15_564 . 11_455 yes 161.31(16) 150.76(16) 156.07(16)
O2 O2 O4 15_564 . 11_455 yes 72.84(13) 70.39(12) 71.65(13)
O2 O2 O4 15_564 . 6_665 yes 81.51(14) 77.73(13) 79.62(13)
O2 O2 O5 15_564 . 18_554 yes 112.5(2) 109.5(2) 110.6(2)
O3 O2 O3 . . 11_455 yes 61.66(13) 59.91(12) 60.77(12)
O3 O2 O4 . . 11_455 yes 155.69(12) 150.50(12) 153.12(12)
O3 O2 O4 . . 6_665 yes 136.28(19) 134.64(18) 135.45(18)
O3 O2 O5 . . 18_554 yes 72.87(18) 70.66(17) 71.44(18)
O3 O2 O4 11_455 . 11_455 yes 100.80(13) 93.50(14) 97.18(13)
O3 O2 O4 11_455 . 6_665 yes 116.64(14) 115.01(14) 115.84(14)
O3 O2 O5 11_455 . 18_554 yes 93.1(2) 87.9(2) 89.6(2)
O4 O2 O4 11_455 . 6_665 yes 67.15(11) 64.98(11) 66.05(11)
O4 O2 O5 11_455 . 18_554 yes 127.24(16) 126.50(17) 126.95(16)
O4 O2 O5 6_665 . 18_554 yes 64.02(17) 62.75(18) 63.56(17)
Bi1 O3 Ca1 3_665 . 16_454 yes 96.86(11) 92.58(10) 94.81(10)
Bi1 O3 Al1 3_665 . . yes 103.70(12) 99.49(12) 101.66(12)
Bi1 O3 Al1 3_665 . 12_555 yes 119.4(2) 109.1(2) 114.3(2)
Bi1 O3 O1 3_665 . . yes 137.86(11) 132.08(11) 135.16(11)
Bi1 O3 O1 3_665 . 12_555 yes 113.74(17) 112.80(17) 113.37(17)
Bi1 O3 O2 3_665 . . yes 89.16(10) 85.66(10) 87.49(10)
Bi1 O3 O2 3_665 . 12_555 yes 148.45(19) 133.97(18) 141.22(18)
Bi1 O3 O3 3_665 . 11_455 yes 87.15(11) 77.92(11) 82.55(11)
Bi1 O3 O3 3_665 . 12_555 yes 87.99(15) 77.20(14) 82.57(15)
Bi1 O3 O5 3_665 . 14_554 yes 47.3(2) 44.8(2) 45.7(2)
Bi1 O3 O5 3_665 . 15_554 yes 43.37(14) 42.03(14) 42.88(14)
Ca1 O3 Al1 16_454 . . yes 129.7(2) 118.94(19) 124.3(2)
Ca1 O3 Al1 16_454 . 12_555 yes 97.16(12) 95.97(11) 96.59(11)
Ca1 O3 O1 16_454 . . yes 120.62(17) 108.61(16) 114.64(16)
Ca1 O3 O1 16_454 . 12_555 yes 59.16(8) 57.57(8) 58.41(8)
Ca1 O3 O2 16_454 . . yes 101.45(13) 91.72(12) 96.59(12)
Ca1 O3 O2 16_454 . 12_555 yes 111.60(11) 105.36(12) 108.58(12)
Ca1 O3 O3 16_454 . 11_455 yes 159.33(15) 150.58(17) 155.12(16)
Ca1 O3 O3 16_454 . 12_555 yes 113.51(12) 110.67(13) 112.16(13)
Ca1 O3 O5 16_454 . 14_554 yes 55.51(15) 53.94(15) 54.39(15)
Ca1 O3 O5 16_454 . 15_554 yes 54.25(16) 53.89(16) 54.06(16)
Al1 O3 Al1 . . 12_555 yes 122.90(18) 121.20(17) 122.15(17)
Al1 O3 O1 . . . yes 34.18(10) 33.95(10) 34.07(10)
Al1 O3 O1 . . 12_555 yes 145.8(2) 142.5(2) 144.3(2)
Al1 O3 O2 . . . yes 34.04(9) 32.41(9) 33.19(9)
Al1 O3 O2 . . 12_555 yes 90.49(15) 89.48(14) 89.97(14)
Al1 O3 O3 . . 11_455 yes 34.79(13) 33.96(12) 34.37(12)
Al1 O3 O3 . . 12_555 yes 125.31(15) 119.25(15) 122.30(15)
Al1 O3 O5 . . 14_554 yes 102.6(3) 101.4(3) 101.7(3)
Al1 O3 O5 . . 15_554 yes 130.99(19) 130.11(18) 130.39(18)
Al1 O3 O1 12_555 . . yes 95.71(15) 94.83(15) 95.37(15)
Al1 O3 O1 12_555 . 12_555 yes 38.62(9) 37.82(9) 38.23(9)
Al1 O3 O2 12_555 . . yes 153.5(2) 152.29(18) 153.0(2)
Al1 O3 O2 12_555 . 12_555 yes 34.99(12) 34.49(12) 34.75(12)
Al1 O3 O3 12_555 . 11_455 yes 109.75(14) 103.61(14) 106.74(14)
Al1 O3 O3 12_555 . 12_555 yes 34.54(14) 33.31(13) 33.93(13)
Al1 O3 O5 12_555 . 14_554 yes 135.7(3) 135.2(3) 135.5(3)
Al1 O3 O5 12_555 . 15_554 yes 105.7(2) 104.5(2) 105.0(2)
O1 O3 O1 . . 12_555 yes 111.91(15) 108.45(15) 110.30(15)
O1 O3 O2 . . . yes 58.51(11) 57.05(11) 57.77(11)
O1 O3 O2 . . 12_555 yes 61.03(12) 60.22(12) 60.66(12)
O1 O3 O3 . . 11_455 yes 56.76(12) 56.12(12) 56.44(12)
O1 O3 O3 . . 12_555 yes 114.15(13) 111.23(13) 112.76(13)
O1 O3 O5 . . 14_554 yes 126.3(3) 123.8(3) 124.7(3)
O1 O3 O5 . . 15_554 yes 159.5(2) 156.6(2) 158.5(2)
O1 O3 O2 12_555 . . yes 151.19(19) 142.82(19) 147.11(19)
O1 O3 O2 12_555 . 12_555 yes 60.18(10) 59.59(10) 59.89(10)
O1 O3 O3 12_555 . 11_455 yes 147.34(13) 141.35(14) 144.46(14)
O1 O3 O3 12_555 . 12_555 yes 61.84(13) 60.80(13) 61.31(13)
O1 O3 O5 12_555 . 14_554 yes 104.9(2) 102.3(2) 103.1(2)
O1 O3 O5 12_555 . 15_554 yes 83.14(17) 81.77(16) 82.71(17)
O2 O3 O2 . . 12_555 yes 119.02(17) 117.84(16) 118.41(17)
O2 O3 O3 . . 11_455 yes 59.03(12) 58.58(12) 58.84(12)
O2 O3 O3 . . 12_555 yes 154.24(13) 146.23(13) 150.19(13)
O2 O3 O5 . . 14_554 yes 70.8(3) 68.4(3) 69.2(3)
O2 O3 O5 . . 15_554 yes 103.03(18) 100.90(18) 102.30(18)
O2 O3 O3 12_555 . 11_455 yes 89.29(11) 85.31(11) 87.35(11)
O2 O3 O3 12_555 . 12_555 yes 61.22(15) 59.46(14) 60.37(14)
O2 O3 O5 12_555 . 14_554 yes 164.07(19) 159.24(18) 160.82(19)
O2 O3 O5 12_555 . 15_554 yes 139.38(19) 139.0(2) 139.2(2)
O3 O3 O3 11_455 . 12_555 yes 95.89(14) 87.90(14) 91.89(14)
O3 O3 O5 11_455 . 14_554 yes 109.98(19) 108.60(19) 109.63(19)
O3 O3 O5 11_455 . 15_554 yes 124.05(17) 120.34(18) 121.58(17)
O3 O3 O5 12_555 . 14_554 yes 121.8(3) 119.1(3) 120.9(3)
O3 O3 O5 12_555 . 15_554 yes 90.5(2) 88.1(2) 88.9(2)
Ca1 O4 Ca1 8_565 . 12_555 yes 113.09(10) 104.40(10) 108.74(10)
Ca1 O4 Al2 8_565 . . yes 134.84(14) 132.20(14) 133.46(14)
Ca1 O4 Al2 8_565 . 16_454 yes 97.99(17) 96.98(17) 97.49(17)
Ca1 O4 O1 8_565 . . yes 138.77(16) 132.91(16) 135.84(16)
Ca1 O4 O1 8_565 . 8_565 yes 54.85(9) 53.75(9) 54.31(9)
Ca1 O4 O1 8_565 . 16_454 yes 121.33(14) 118.85(14) 120.10(14)
Ca1 O4 O2 8_565 . 5_455 yes 60.97(10) 59.30(10) 60.13(10)
Ca1 O4 O2 8_565 . 12_555 yes 146.43(12) 139.74(12) 143.10(12)
Ca1 O4 O4 8_565 . 8_565 yes 103.87(12) 102.82(11) 103.34(11)
Ca1 O4 O4 8_565 . 16_454 yes 105.92(16) 101.83(16) 103.88(16)
Ca1 O4 O5 8_565 . 7_455 yes 54.3(2) 52.49(19) 53.0(2)
Ca1 O4 Al2 12_555 . . yes 99.32(18) 94.85(17) 97.10(18)
Ca1 O4 Al2 12_555 . 16_454 yes 94.25(12) 93.65(13) 93.96(12)
Ca1 O4 O1 12_555 . . yes 117.74(16) 111.38(15) 114.58(16)
Ca1 O4 O1 12_555 . 8_565 yes 147.91(12) 142.38(12) 145.16(12)
Ca1 O4 O1 12_555 . 16_454 yes 59.14(10) 57.80(10) 58.48(10)
Ca1 O4 O2 12_555 . 5_455 yes 98.02(13) 96.10(12) 97.06(12)
Ca1 O4 O2 12_555 . 12_555 yes 62.53(11) 58.29(10) 60.42(11)
Ca1 O4 O4 12_555 . 8_565 yes 109.23(15) 108.30(16) 108.77(15)
Ca1 O4 O4 12_555 . 16_454 yes 119.67(11) 116.88(11) 118.29(11)
Ca1 O4 O5 12_555 . 7_455 yes 55.5(2) 52.8(2) 53.8(2)
Al2 O4 Al2 . . 16_454 yes 120.90(15) 117.02(15) 118.98(15)
Al2 O4 O1 . . . yes 34.50(9) 33.60(9) 34.06(9)
Al2 O4 O1 . . 8_565 yes 83.50(12) 81.43(12) 82.45(12)
Al2 O4 O1 . . 16_454 yes 108.71(17) 103.78(17) 106.27(17)
Al2 O4 O2 . . 5_455 yes 155.32(15) 153.09(15) 154.18(15)
Al2 O4 O2 . . 12_555 yes 37.14(11) 36.24(11) 36.69(11)
Al2 O4 O4 . . 8_565 yes 31.22(9) 29.64(8) 30.42(9)
Al2 O4 O4 . . 16_454 yes 97.12(12) 95.49(12) 96.31(12)
Al2 O4 O5 . . 7_455 yes 141.7(2) 139.4(2) 140.3(2)
Al2 O4 O1 16_454 . . yes 89.46(11) 85.94(11) 87.72(11)
Al2 O4 O1 16_454 . 8_565 yes 117.8(2) 115.74(19) 116.79(19)
Al2 O4 O1 16_454 . 16_454 yes 38.47(13) 38.14(12) 38.30(12)
Al2 O4 O2 16_454 . 5_455 yes 39.21(11) 37.72(11) 38.47(11)
Al2 O4 O2 16_454 . 12_555 yes 119.41(17) 115.55(17) 117.50(17)
Al2 O4 O4 16_454 . 8_565 yes 143.34(13) 140.12(13) 141.74(13)
Al2 O4 O4 16_454 . 16_454 yes 31.06(8) 29.25(8) 30.16(8)
Al2 O4 O5 16_454 . 7_455 yes 92.82(16) 91.74(16) 92.12(16)
O1 O4 O1 . . 8_565 yes 86.16(11) 82.22(11) 84.19(11)
O1 O4 O1 . . 16_454 yes 92.80(12) 87.85(11) 90.35(12)
O1 O4 O2 . . 5_455 yes 121.52(13) 118.77(13) 120.14(13)
O1 O4 O2 . . 12_555 yes 62.12(11) 60.73(11) 61.44(11)
O1 O4 O4 . . 8_565 yes 55.37(8) 54.97(8) 55.16(8)
O1 O4 O4 . . 16_454 yes 63.26(11) 61.51(10) 62.38(11)
O1 O4 O5 . . 7_455 yes 172.2(3) 167.7(3) 169.9(3)
O1 O4 O1 8_565 . 16_454 yes 156.04(18) 153.62(17) 154.85(17)
O1 O4 O2 8_565 . 5_455 yes 98.70(17) 96.76(16) 97.73(16)
O1 O4 O2 8_565 . 12_555 yes 113.35(12) 111.61(12) 112.45(12)
O1 O4 O4 8_565 . 8_565 yes 56.74(12) 56.55(12) 56.64(12)
O1 O4 O4 8_565 . 16_454 yes 97.34(14) 95.10(13) 96.22(14)
O1 O4 O5 8_565 . 7_455 yes 104.5(2) 103.77(19) 104.00(19)
O1 O4 O2 16_454 . 5_455 yes 64.88(14) 63.26(14) 64.08(14)
O1 O4 O2 16_454 . 12_555 yes 87.67(16) 83.86(15) 85.79(15)
O1 O4 O4 16_454 . 8_565 yes 138.13(17) 134.83(17) 136.50(17)
O1 O4 O4 16_454 . 16_454 yes 60.59(10) 59.23(10) 59.91(10)
O1 O4 O5 16_454 . 7_455 yes 84.08(16) 82.29(15) 82.88(16)
O2 O4 O2 5_455 . 12_555 yes 150.94(15) 147.94(16) 149.43(15)
O2 O4 O4 5_455 . 8_565 yes 154.0(2) 152.3(2) 153.2(2)
O2 O4 O4 5_455 . 16_454 yes 58.36(11) 57.56(11) 57.95(11)
O2 O4 O5 5_455 . 7_455 yes 64.54(19) 64.23(19) 64.42(19)
O2 O4 O4 12_555 . 8_565 yes 56.85(12) 55.13(12) 55.98(12)
O2 O4 O4 12_555 . 16_454 yes 113.86(14) 110.47(14) 112.16(14)
O2 O4 O5 12_555 . 7_455 yes 111.6(2) 107.6(2) 109.2(2)
O4 O4 O4 8_565 . 16_454 yes 113.14(11) 111.94(11) 112.55(11)
O4 O4 O5 8_565 . 7_455 yes 125.55(16) 124.82(16) 125.06(16)
O4 O4 O5 16_454 . 7_455 yes 121.02(18) 120.27(18) 120.65(18)
Bi1 O5 Bi1 13_444 . 9_555 yes 85.7(2) 84.8(7) 85.4(5)
Bi1 O5 Ca1 13_444 . 2_665 yes 136.6(5) 135.1(15) 136.2(10)
Bi1 O5 Ca1 13_444 . 6_655 yes 108.1(4) 106.5(11) 107.7(7)
Bi1 O5 O2 13_444 . 17_444 yes 94.0(8) 93.1(4) 93.4(5)
Bi1 O5 O3 13_444 . 15_554 yes 58.3(2) 57.1(6) 58.0(4)
Bi1 O5 O3 13_444 . 10_455 yes 145.5(5) 144.9(10) 145.2(6)
Bi1 O5 O4 13_444 . 13_544 yes 137.1(9) 135.1(3) 135.8(6)
Bi1 O5 O5 13_444 . 2_555 yes 50.7(2) 49.1(5) 50.1(4)
Bi1 O5 O5 13_444 . 4_555 yes 50.7(2) 49.1(5) 50.1(4)
Bi1 O5 O5 13_444 . 5_555 yes 71.7(9) 71.7(9) 71.7(9)
Bi1 O5 O5 13_444 . 6_555 yes 71.7(9) 71.7(9) 71.7(9)
Bi1 O5 Ca1 9_555 . 2_665 yes 108.8(3) 107.5(10) 108.3(7)
Bi1 O5 Ca1 9_555 . 6_655 yes 126.2(4) 123.9(14) 125.5(9)
Bi1 O5 O2 9_555 . 17_444 yes 148.4(15) 147.4(15) 147.6(10)
Bi1 O5 O3 9_555 . 15_554 yes 124.9(11) 124.4(4) 124.5(7)
Bi1 O5 O3 9_555 . 10_455 yes 62.2(5) 61.3(3) 61.6(3)
Bi1 O5 O4 9_555 . 13_544 yes 139.2(3) 138.1(9) 138.7(6)
Bi1 O5 O5 9_555 . 2_555 yes 51.4(5) 50.5(2) 50.9(4)
Bi1 O5 O5 9_555 . 4_555 yes 51.4(5) 50.5(2) 50.9(4)
Bi1 O5 O5 9_555 . 5_555 yes 64.9(8) 64.9(8) 64.9(8)
Bi1 O5 O5 9_555 . 6_555 yes 64.9(8) 64.9(8) 64.9(8)
Ca1 O5 Ca1 2_665 . 6_655 yes 100.5(7) 96.0(2) 97.6(5)
Ca1 O5 O2 2_665 . 17_444 yes 53.7(5) 52.5(3) 52.8(3)
Ca1 O5 O3 2_665 . 15_554 yes 127.7(8) 126.7(2) 127.0(5)
Ca1 O5 O3 2_665 . 10_455 yes 55.89(17) 55.2(5) 55.7(3)
Ca1 O5 O4 2_665 . 13_544 yes 48.6(4) 46.29(13) 47.1(2)
Ca1 O5 O5 2_665 . 2_555 yes 107.6(5) 105.4(12) 107.0(8)
Ca1 O5 O5 2_665 . 4_555 yes 159.3(4) 158.6(11) 159.1(7)
Ca1 O5 O5 2_665 . 5_555 yes 152.9(14) 152.9(14) 152.9(14)
Ca1 O5 O5 2_665 . 6_555 yes 75.2(12) 75.2(12) 75.2(12)
Ca1 O5 O2 6_655 . 17_444 yes 87.0(6) 85.05(19) 85.7(4)
Ca1 O5 O3 6_655 . 15_554 yes 51.0(5) 50.5(2) 50.7(3)
Ca1 O5 O3 6_655 . 10_455 yes 101.3(8) 100.5(4) 100.8(5)
Ca1 O5 O4 6_655 . 13_544 yes 52.6(4) 50.43(14) 51.2(3)
Ca1 O5 O5 6_655 . 2_555 yes 156.0(4) 152.6(12) 154.9(8)
Ca1 O5 O5 6_655 . 4_555 yes 98.7(4) 95.3(11) 97.7(8)
Ca1 O5 O5 6_655 . 5_555 yes 68.4(12) 68.4(12) 68.4(12)
Ca1 O5 O5 6_655 . 6_555 yes 170.6(14) 170.6(14) 170.6(14)
O2 O5 O3 17_444 . 15_554 yes 80.89(19) 79.0(5) 80.3(3)
O2 O5 O3 17_444 . 10_455 yes 109.3(9) 107.7(8) 108.5(6)
O2 O5 O4 17_444 . 13_544 yes 53.0(4) 51.54(13) 52.0(2)
O2 O5 O5 17_444 . 2_555 yes 105.2(5) 104.6(10) 105.1(7)
O2 O5 O5 17_444 . 4_555 yes 143.2(3) 141.8(8) 142.8(5)
O2 O5 O5 17_444 . 5_555 yes 145.1(13) 145.1(13) 145.1(13)
O2 O5 O5 17_444 . 6_555 yes 83.8(12) 83.8(12) 83.8(12)
O3 O5 O3 15_554 . 10_455 yes 151.5(12) 149.7(4) 150.4(8)
O3 O5 O4 15_554 . 13_544 yes 87.2(6) 86.1(2) 86.5(4)
O3 O5 O5 15_554 . 2_555 yes 108.8(3) 106.4(7) 108.0(5)
O3 O5 O5 15_554 . 4_555 yes 74.1(3) 73.2(7) 73.8(5)
O3 O5 O5 15_554 . 5_555 yes 65.6(9) 65.6(9) 65.6(9)
O3 O5 O5 15_554 . 6_555 yes 125.1(11) 125.1(11) 125.1(11)
O3 O5 O4 10_455 . 13_544 yes 78.69(18) 76.9(5) 78.1(3)
O3 O5 O5 10_455 . 2_555 yes 98.1(8) 96.6(3) 97.1(5)
O3 O5 O5 10_455 . 4_555 yes 108.6(7) 106.7(3) 107.3(5)
O3 O5 O5 10_455 . 5_555 yes 101.2(11) 101.2(11) 101.2(11)
O3 O5 O5 10_455 . 6_555 yes 83.6(10) 83.6(10) 83.6(10)
O4 O5 O5 13_544 . 2_555 yes 152.4(14) 151.1(5) 151.4(9)
O4 O5 O5 13_544 . 4_555 yes 148.8(5) 147.5(13) 148.4(9)
O4 O5 O5 13_544 . 5_555 yes 118.3(15) 118.3(15) 118.3(15)
O4 O5 O5 13_544 . 6_555 yes 121.8(15) 121.8(15) 121.8(15)
O5 O5 O5 2_555 . 4_555 yes 60.0(10) 60.0(10) 60.0(7)
O5 O5 O5 2_555 . 5_555 yes 90 90 90
O5 O5 O5 2_555 . 6_555 yes 30.4(10) 30.4(10) 30.4(10)
O5 O5 O5 4_555 . 5_555 yes 30.4(10) 30.4(10) 30.4(10)
O5 O5 O5 4_555 . 6_555 yes 90 90 90
O5 O5 O5 5_555 . 6_555 yes 119.1(16) 119.1(16) 119.1(16)

loop_
_geom_bond_atom_site_label_1
_geom_bond_atom_site_label_2
_geom_bond_site_symmetry_1
_geom_bond_site_symmetry_2
_geom_bond_publ_flag
_geom_bond_distance_max
_geom_bond_distance_min
_geom_bond_distance_av
Bi1 Bi1 . 15_655 yes 2.9776(7) 2.9687(7) 2.9731(7)
Bi1 O3 . 3_665 yes 2.722(4) 2.698(4) 2.712(4)
Bi1 O3 . 5_555 yes 2.722(5) 2.698(5) 2.712(5)
Bi1 O3 . 6_655 yes 2.722(3) 2.698(3) 2.712(3)
Bi1 O5 . 7_555 yes 2.188(6) 2.15(2) 2.174(14)
Bi1 O5 . 8_555 yes 2.188(9) 2.15(3) 2.17(2)
Bi1 O5 . 9_555 yes 2.26(2) 2.182(6) 2.208(14)
Bi1 O5 . 10_555 yes 2.188(9) 2.15(3) 2.174(19)
Bi1 O5 . 11_555 yes 2.26(3) 2.182(9) 2.21(2)
Bi1 O5 . 12_555 yes 2.26(3) 2.182(9) 2.208(19)
Ca1 Al2 . 8_564 yes 3.1391(14) 3.1126(14) 3.1248(14)
Ca1 O1 . . yes 2.574(4) 2.547(4) 2.561(4)
Ca1 O1 . 15_565 yes 2.614(3) 2.584(3) 2.599(3)
Ca1 O2 . . yes 2.785(4) 2.638(4) 2.711(4)
Ca1 O2 . 15_564 yes 2.622(3) 2.546(3) 2.583(3)
Ca1 O3 . 8_565 yes 2.621(4) 2.489(4) 2.553(4)
Ca1 O4 . 16_454 yes 2.388(3) 2.333(3) 2.359(3)
Ca1 O4 . 11_455 yes 2.597(3) 2.525(3) 2.560(3)
Ca1 O5 . 4_565 yes 2.56(2) 2.52(4) 2.55(3)
Ca1 O5 . 5_565 yes 2.66(4) 2.610(15) 2.63(3)
Al1 Al1 . 11_455 yes 3.1042(19) 3.0963(19) 3.1004(19)
Al1 Al1 . 12_555 yes 3.1042(18) 3.0963(18) 3.1004(18)
Al1 Al2 . . yes 3.0878(17) 3.0378(16) 3.0621(17)
Al1 Al2 . 11_455 yes 3.1312(19) 3.0916(19) 3.1113(19)
Al1 O1 . . yes 1.756(4) 1.747(4) 1.752(4)
Al1 O2 . . yes 1.741(3) 1.734(3) 1.738(3)
Al1 O3 . . yes 1.765(4) 1.758(4) 1.761(4)
Al1 O3 . 11_455 yes 1.790(3) 1.775(3) 1.781(3)
Al2 Al2 . 8_565 yes 3.053(2) 3.002(2) 3.027(2)
Al2 Al2 . 16_454 yes 3.0528(19) 3.0018(19) 3.0276(19)
Al2 O1 . . yes 1.751(3) 1.747(3) 1.749(3)
Al2 O2 . 12_555 yes 1.758(5) 1.755(5) 1.756(5)
Al2 O4 . . yes 1.753(3) 1.746(3) 1.750(3)
Al2 O4 . 8_565 yes 1.769(3) 1.760(3) 1.765(3)
O1 O1 . 15_565 yes 2.969(4) 2.958(4) 2.963(4)
O1 O2 . . yes 2.832(4) 2.799(4) 2.815(4)
O1 O2 . 12_555 yes 2.937(5) 2.900(5) 2.919(5)
O1 O3 . . yes 2.912(5) 2.898(5) 2.906(5)
O1 O3 . 11_455 yes 2.784(5) 2.739(5) 2.760(5)
O1 O4 . . yes 2.916(4) 2.882(4) 2.899(4)
O1 O4 . 8_565 yes 2.756(3) 2.745(4) 2.750(3)
O1 O4 . 16_454 yes 3.107(5) 3.044(5) 3.075(5)
O2 O2 . 15_564 yes 3.001(5) 2.766(5) 2.882(5)
O2 O3 . . yes 2.950(5) 2.891(5) 2.920(5)
O2 O3 . 11_455 yes 2.884(5) 2.862(5) 2.875(5)
O2 O4 . 11_455 yes 2.830(6) 2.799(6) 2.814(6)
O2 O4 . 6_665 yes 2.779(4) 2.725(4) 2.753(4)
O2 O5 . 18_554 yes 3.201(12) 3.11(4) 3.17(3)
O3 O3 . 11_455 yes 2.954(4) 2.912(4) 2.931(4)
O3 O3 . 12_555 yes 2.954(6) 2.912(6) 2.932(6)
O3 O5 . 14_554 yes 2.977(7) 2.90(2) 2.949(14)
O3 O5 . 15_554 yes 3.17(3) 3.122(9) 3.138(18)
O4 O4 . 8_565 yes 3.061(3) 3.009(3) 3.035(4)
O4 O4 . 16_454 yes 3.061(4) 3.009(4) 3.034(4)
O4 O5 . 7_455 yes 3.189(7) 3.07(2) 3.146(14)
O5 O5 . 2_555 yes 2.81(4) 2.774(11) 2.79(2)
O5 O5 . 4_555 yes 2.81(4) 2.774(11) 2.79(2)
O5 O5 . 5_555 yes 1.63(5) 1.63(5) 1.63(5)
O5 O5 . 6_555 yes 1.63(5) 1.63(5) 1.63(5)

loop_
_geom_hbond_atom_site_label_D
_geom_hbond_atom_site_label_H
_geom_hbond_atom_site_label_A
_geom_hbond_site_symmetry_D
_geom_hbond_site_symmetry_H
_geom_hbond_site_symmetry_A
_geom_hbond_distance_DH
_geom_hbond_distance_HA
_geom_hbond_distance_DA
_geom_hbond_angle_DHA
_geom_hbond_publ_flag
? ? ? ? ? ? ? ? ? ? ?

loop_
_geom_torsion_atom_site_label_1
_geom_torsion_atom_site_label_2
_geom_torsion_atom_site_label_3
_geom_torsion_atom_site_label_4
_geom_torsion_site_symmetry_1
_geom_torsion_site_symmetry_2
_geom_torsion_site_symmetry_3
_geom_torsion_site_symmetry_4
_geom_torsion
_geom_torsion_publ_flag
? ? ? ? ? ? ? ? ? ?
